data_7718678
loop_
_publ_author_name
'Gavrikov, Andrey V.'
'Ilyukhin, Andrey B.'
'Buzoverov, Mikhail E.'
'Babeshkin, Konstantin A.'
'Timokhina, Elena N.'
'Breslavskaya, Natalia N.'
'Vasilyev, Pavel N.'
'Efimov, Nikolay N.'

_publ_section_title
;
 Interactions between well-isolated Dy<sup>3+</sup> ions considerably
 contribute to the demagnetization of a mononuclear
 acetylacetonate-pyrazinate complex.
;
_journal_issue 24
_journal_name_full 'Dalton transactions (Cambridge, England : 2003)'
_journal_page_first 9615
_journal_page_last 9630
_journal_paper_doi 10.1039/d5dt00749f
_journal_volume 54
_journal_year 2025
_chemical_formula_moiety 'C27 H25 N4 O6 Yb'
_chemical_formula_sum 'C27 H25 N4 O6 Yb'
_chemical_formula_weight 674.55
_space_group_IT_number 14
_space_group_name_Hall '-P 2yn'
_space_group_name_H-M_alt 'P 1 21/n 1'
_symmetry_cell_setting monoclinic
_symmetry_Int_Tables_number 14
_symmetry_space_group_name_Hall '-P 2yn'
_symmetry_space_group_name_H-M 'P 1 21/n 1'
_atom_sites_solution_hydrogens geom
_atom_sites_solution_primary direct
_audit_conform_dict_location ftp://ftp.iucr.org/pub/cif_core.dic
_audit_conform_dict_name cif_core.dic
_audit_conform_dict_version 2.4.3
_audit_creation_date 2021-01-02T11:43:17-00:00
_audit_creation_method 'WinGX routine CIF_UPDATE'
_audit_update_record
;
2024-06-25 deposited with the CCDC.	2025-05-09 downloaded from the CCDC.
;
_cell_angle_alpha 90
_cell_angle_beta 102.4320(10)
_cell_angle_gamma 90
_cell_formula_units_Z 4
_cell_length_a 12.9137(3)
_cell_length_b 14.9039(4)
_cell_length_c 13.6530(3)
_cell_measurement_reflns_used 9288
_cell_measurement_temperature 150(2)
_cell_measurement_theta_max 30.51
_cell_measurement_theta_min 2.81
_cell_volume 2566.10(11)
_computing_cell_refinement 'Bruker SAINT'
_computing_data_collection 'Bruker APEX2'
_computing_data_reduction 'Bruker SAINT'
_computing_molecular_graphics 'Bruker SHELXTL'
_computing_publication_material 'Bruker SHELXTL'
_computing_structure_refinement 'SHELXL-2018/3 (Sheldrick, 2018)'
_computing_structure_solution 'SHELXS-2018 (Sheldrick, 2015)'
_diffrn_ambient_temperature 150(2)
_diffrn_measured_fraction_theta_full 0.997
_diffrn_measured_fraction_theta_max 0.998
_diffrn_measurement_device_type 'Bruker APEX-II CCD'
_diffrn_measurement_method '\f and \w scans'
_diffrn_radiation_monochromator graphite
_diffrn_radiation_type MoK\a
_diffrn_radiation_wavelength 0.71073
_diffrn_reflns_av_R_equivalents 0.0238
_diffrn_reflns_av_unetI/netI 0.0192
_diffrn_reflns_Laue_measured_fraction_full 0.997
_diffrn_reflns_Laue_measured_fraction_max 0.998
_diffrn_reflns_limit_h_max 14
_diffrn_reflns_limit_h_min -16
_diffrn_reflns_limit_k_max 19
_diffrn_reflns_limit_k_min -19
_diffrn_reflns_limit_l_max 17
_diffrn_reflns_limit_l_min -16
_diffrn_reflns_number 26681
_diffrn_reflns_point_group_measured_fraction_full 0.997
_diffrn_reflns_point_group_measured_fraction_max 0.998
_diffrn_reflns_theta_full 25.242
_diffrn_reflns_theta_max 27.101
_diffrn_reflns_theta_min 2.049
_diffrn_standards_number 0
_exptl_absorpt_coefficient_mu 3.694
_exptl_absorpt_correction_T_max 0.7461
_exptl_absorpt_correction_T_min 0.5077
_exptl_absorpt_correction_type multi-scan
_exptl_absorpt_process_details
;
 SADABS 2016/2: Krause, L., Herbst-Irmer, R., Sheldrick G.M. & Stalke D.,
 J. Appl. Cryst. 48 (2015) 3-10
;
_exptl_crystal_colour yellow
_exptl_crystal_density_diffrn 1.746
_exptl_crystal_description block
_exptl_crystal_F_000 1332
_exptl_crystal_preparation 'Magnetic properties'
_exptl_crystal_size_max 0.4
_exptl_crystal_size_mid 0.24
_exptl_crystal_size_min 0.2
_refine_diff_density_max 2.453
_refine_diff_density_min -1.142
_refine_diff_density_rms 0.088
_refine_ls_extinction_method none
_refine_ls_goodness_of_fit_ref 0.996
_refine_ls_hydrogen_treatment constr
_refine_ls_matrix_type full
_refine_ls_number_parameters 347
_refine_ls_number_reflns 5649
_refine_ls_number_restraints 0
_refine_ls_restrained_S_all 0.996
_refine_ls_R_factor_all 0.0253
_refine_ls_R_factor_gt 0.0222
_refine_ls_shift/su_max 0.001
_refine_ls_shift/su_mean 0
_refine_ls_structure_factor_coef Fsqd
_refine_ls_weighting_details 'w=1/[\s^2^(Fo^2^)+(0.0200P)^2^+6.0000P] where P=(Fo^2^+2Fc^2^)/3'
_refine_ls_weighting_scheme calc
_refine_ls_wR_factor_gt 0.0509
_refine_ls_wR_factor_ref 0.0523
_reflns_Friedel_coverage 0
_reflns_number_gt 5187
_reflns_number_total 5649
_reflns_threshold_expression 'I > 2\s(I)'
_cod_data_source_file d5dt00749f2.cif
_cod_data_source_block 5
_cod_depositor_comments 'Adding full bibliography for 7718676--7718680.cif.'
_cod_original_sg_symbol_H-M 'P 21/n'
_cod_database_code 7718678

loop_
_symmetry_equiv_pos_as_xyz
'x, y, z'
'-x+1/2, y+1/2, -z+1/2'
'-x, -y, -z'
'x-1/2, -y-1/2, z-1/2'

loop_
_atom_site_label
_atom_site_type_symbol
_atom_site_fract_x
_atom_site_fract_y
_atom_site_fract_z
_atom_site_U_iso_or_equiv
_atom_site_adp_type
_atom_site_occupancy
_atom_site_site_symmetry_order
_atom_site_calc_flag
_atom_site_refinement_flags_posn
_atom_site_refinement_flags_adp
_atom_site_refinement_flags_occupancy
_atom_site_disorder_assembly
_atom_site_disorder_group
Yb1 Yb 0.11615(2) 0.26580(2) 0.41677(2) 0.01865(4) Uani 1 1 d . . . . .
O1 O 0.22908(17) 0.14897(14) 0.41775(15) 0.0271(4) Uani 1 1 d . . . . .
O2 O 0.3526(3) 0.08097(19) 0.3532(3) 0.0688(10) Uani 1 1 d . . . . .
O3 O 0.16516(15) 0.22209(13) 0.58123(14) 0.0225(4) Uani 1 1 d . . . . .
O4 O 0.19112(16) 0.38853(13) 0.49942(14) 0.0246(4) Uani 1 1 d . . . . .
O5 O 0.07520(17) 0.21015(14) 0.25555(15) 0.0287(5) Uani 1 1 d . . . . .
O6 O 0.03501(17) 0.37910(14) 0.32084(15) 0.0269(4) Uani 1 1 d . . . . .
N1 N 0.2753(2) 0.30701(18) 0.34948(19) 0.0287(6) Uani 1 1 d . . . . .
N2 N 0.4681(3) 0.3355(2) 0.2959(2) 0.0496(8) Uani 1 1 d . . . . .
N3 N -0.03393(18) 0.30465(15) 0.49864(17) 0.0220(5) Uani 1 1 d . . . . .
N4 N -0.01415(18) 0.14351(15) 0.41519(16) 0.0194(5) Uani 1 1 d . . . . .
C1 C 0.3417(3) 0.2389(2) 0.3458(2) 0.0316(7) Uani 1 1 d . . . . .
C2 C 0.4376(3) 0.2539(3) 0.3181(3) 0.0427(9) Uani 1 1 d . . . . .
H2A H 0.482951 0.204347 0.314755 0.051 Uiso 1 1 calc R U . . .
C3 C 0.4008(4) 0.4015(3) 0.2995(3) 0.0507(11) Uani 1 1 d . . . . .
H3A H 0.4196 0.460656 0.283923 0.061 Uiso 1 1 calc R U . . .
C4 C 0.3029(3) 0.3878(2) 0.3255(3) 0.0415(8) Uani 1 1 d . . . . .
H4A H 0.256213 0.43696 0.325859 0.05 Uiso 1 1 calc R U . . .
C5 C 0.3060(3) 0.1473(2) 0.3745(2) 0.0344(7) Uani 1 1 d . . . . .
C6 C 0.2280(3) 0.2029(2) 0.7555(2) 0.0319(7) Uani 1 1 d . . . . .
H6A H 0.276134 0.234247 0.810057 0.048 Uiso 1 1 calc R U . . .
H6B H 0.259055 0.145118 0.743145 0.048 Uiso 1 1 calc R U . . .
H6C H 0.159818 0.192782 0.774223 0.048 Uiso 1 1 calc R U . . .
C7 C 0.2110(2) 0.25938(19) 0.6614(2) 0.0209(5) Uani 1 1 d . . . . .
C8 C 0.2475(2) 0.3485(2) 0.6694(2) 0.0259(6) Uani 1 1 d . . . . .
H8A H 0.280333 0.370143 0.734103 0.031 Uiso 1 1 calc R U . . .
C9 C 0.2386(2) 0.40659(19) 0.5889(2) 0.0227(6) Uani 1 1 d . . . . .
C10 C 0.2880(3) 0.4988(2) 0.6053(2) 0.0369(8) Uani 1 1 d . . . . .
H10A H 0.337227 0.500789 0.670817 0.055 Uiso 1 1 calc R U . . .
H10B H 0.232227 0.543728 0.60322 0.055 Uiso 1 1 calc R U . . .
H10C H 0.326649 0.511558 0.552449 0.055 Uiso 1 1 calc R U . . .
C11 C 0.0017(3) 0.1708(3) 0.0877(2) 0.0389(8) Uani 1 1 d . . . . .
H11A H -0.068496 0.180453 0.044485 0.058 Uiso 1 1 calc R U . . .
H11B H 0.006286 0.109565 0.114302 0.058 Uiso 1 1 calc R U . . .
H11C H 0.056279 0.179578 0.048549 0.058 Uiso 1 1 calc R U . . .
C12 C 0.0189(2) 0.2369(2) 0.1733(2) 0.0268(6) Uani 1 1 d . . . . .
C13 C -0.0263(2) 0.3219(2) 0.1577(2) 0.0325(7) Uani 1 1 d . . . . .
H13A H -0.067731 0.33518 0.092983 0.039 Uiso 1 1 calc R U . . .
C14 C -0.0148(2) 0.3890(2) 0.2305(2) 0.0251(6) Uani 1 1 d . . . . .
C15 C -0.0626(3) 0.4798(2) 0.2026(3) 0.0362(8) Uani 1 1 d . . . . .
H15A H -0.113841 0.475807 0.138392 0.054 Uiso 1 1 calc R U . . .
H15B H -0.006495 0.522364 0.196651 0.054 Uiso 1 1 calc R U . . .
H15C H -0.098765 0.500447 0.254695 0.054 Uiso 1 1 calc R U . . .
C16 C -0.0421(2) 0.38346(19) 0.5418(2) 0.0272(6) Uani 1 1 d . . . . .
H16A H 0.006955 0.429325 0.534993 0.033 Uiso 1 1 calc R U . . .
C17 C -0.1194(3) 0.4024(2) 0.5969(2) 0.0315(7) Uani 1 1 d . . . . .
H17A H -0.122028 0.459662 0.626793 0.038 Uiso 1 1 calc R U . . .
C18 C -0.1905(2) 0.3376(2) 0.6070(2) 0.0295(7) Uani 1 1 d . . . . .
H18A H -0.243872 0.349666 0.643468 0.035 Uiso 1 1 calc R U . . .
C19 C -0.1850(2) 0.25259(19) 0.5633(2) 0.0247(6) Uani 1 1 d . . . . .
C20 C -0.2549(2) 0.1798(2) 0.5718(2) 0.0296(7) Uani 1 1 d . . . . .
H20A H -0.309337 0.188551 0.607864 0.036 Uiso 1 1 calc R U . . .
C21 C -0.2456(2) 0.0990(2) 0.5297(2) 0.0278(6) Uani 1 1 d . . . . .
H21A H -0.292761 0.051791 0.53711 0.033 Uiso 1 1 calc R U . . .
C22 C -0.1649(2) 0.08394(19) 0.4742(2) 0.0217(6) Uani 1 1 d . . . . .
C23 C -0.1505(2) 0.00050(19) 0.4295(2) 0.0231(6) Uani 1 1 d . . . . .
H23A H -0.195661 -0.048738 0.434973 0.028 Uiso 1 1 calc R U . . .
C24 C -0.0707(2) -0.00849(19) 0.3783(2) 0.0230(6) Uani 1 1 d . . . . .
H24A H -0.060939 -0.063597 0.346536 0.028 Uiso 1 1 calc R U . . .
C25 C -0.0038(2) 0.06450(18) 0.3734(2) 0.0221(6) Uani 1 1 d . . . . .
H25A H 0.051812 0.057124 0.338491 0.027 Uiso 1 1 calc R U . . .
C26 C -0.0940(2) 0.15356(18) 0.46455(19) 0.0188(5) Uani 1 1 d . . . . .
C27 C -0.1045(2) 0.23958(18) 0.5098(2) 0.0204(5) Uani 1 1 d . . . . .

loop_
_atom_site_aniso_label
_atom_site_aniso_U_11
_atom_site_aniso_U_22
_atom_site_aniso_U_33
_atom_site_aniso_U_23
_atom_site_aniso_U_13
_atom_site_aniso_U_12
Yb1 0.02348(7) 0.01552(6) 0.01570(6) -0.00009(4) 0.00141(4) -0.00237(4)
O1 0.0302(11) 0.0270(11) 0.0257(10) 0.0035(8) 0.0099(8) 0.0021(9)
O2 0.082(2) 0.0399(16) 0.107(3) 0.0143(16) 0.070(2) 0.0206(15)
O3 0.0260(10) 0.0194(10) 0.0195(9) -0.0003(7) -0.0005(8) -0.0014(8)
O4 0.0321(11) 0.0204(10) 0.0188(10) -0.0005(8) -0.0002(8) -0.0040(8)
O5 0.0380(12) 0.0270(11) 0.0189(10) -0.0002(8) 0.0009(8) -0.0023(9)
O6 0.0333(12) 0.0231(11) 0.0216(10) 0.0030(8) -0.0001(8) -0.0010(8)
N1 0.0330(14) 0.0293(14) 0.0265(13) -0.0036(11) 0.0126(10) -0.0104(11)
N2 0.052(2) 0.056(2) 0.0486(19) -0.0113(16) 0.0286(16) -0.0225(17)
N3 0.0257(12) 0.0154(11) 0.0221(11) 0.0007(9) -0.0013(9) 0.0001(9)
N4 0.0220(12) 0.0167(11) 0.0173(11) -0.0014(9) -0.0005(8) -0.0013(9)
C1 0.0318(17) 0.0394(18) 0.0264(15) -0.0072(13) 0.0121(12) -0.0065(13)
C2 0.039(2) 0.052(2) 0.041(2) -0.0096(17) 0.0185(16) -0.0078(16)
C3 0.068(3) 0.043(2) 0.051(2) -0.0087(18) 0.035(2) -0.027(2)
C4 0.057(2) 0.0328(19) 0.041(2) -0.0028(15) 0.0250(17) -0.0125(16)
C5 0.0367(18) 0.0350(18) 0.0340(17) 0.0020(14) 0.0130(14) 0.0013(14)
C6 0.0373(18) 0.0351(17) 0.0199(14) 0.0048(13) -0.0011(12) -0.0091(14)
C7 0.0195(13) 0.0243(14) 0.0183(13) 0.0000(11) 0.0026(10) 0.0005(10)
C8 0.0308(16) 0.0259(15) 0.0176(13) -0.0027(11) -0.0024(11) -0.0043(12)
C9 0.0214(14) 0.0203(14) 0.0245(14) -0.0045(11) 0.0012(10) 0.0000(10)
C10 0.051(2) 0.0221(16) 0.0296(16) -0.0018(13) -0.0096(14) -0.0075(14)
C11 0.0415(19) 0.051(2) 0.0225(15) -0.0070(15) 0.0036(13) -0.0062(16)
C12 0.0250(15) 0.0368(17) 0.0188(13) -0.0002(12) 0.0052(11) -0.0103(12)
C13 0.0289(16) 0.0426(19) 0.0219(14) 0.0045(13) -0.0035(12) -0.0021(13)
C14 0.0178(14) 0.0293(16) 0.0276(15) 0.0070(12) 0.0034(11) -0.0054(11)
C15 0.0288(17) 0.0357(19) 0.0395(18) 0.0116(14) -0.0028(13) 0.0023(13)
C16 0.0306(16) 0.0173(14) 0.0306(16) -0.0008(11) -0.0005(12) 0.0031(11)
C17 0.0365(17) 0.0231(16) 0.0314(16) -0.0059(12) -0.0002(13) 0.0108(13)
C18 0.0312(16) 0.0305(17) 0.0264(15) -0.0005(12) 0.0053(12) 0.0100(13)
C19 0.0256(15) 0.0235(15) 0.0226(14) 0.0005(11) 0.0003(11) 0.0062(11)
C20 0.0238(15) 0.0349(18) 0.0311(16) 0.0026(13) 0.0080(12) 0.0046(12)
C21 0.0229(15) 0.0300(16) 0.0299(15) 0.0036(12) 0.0047(12) -0.0033(12)
C22 0.0208(14) 0.0214(14) 0.0197(13) 0.0021(11) -0.0026(10) -0.0008(10)
C23 0.0235(14) 0.0171(13) 0.0243(14) 0.0025(11) -0.0045(11) -0.0034(10)
C24 0.0289(15) 0.0160(13) 0.0202(13) -0.0015(10) -0.0033(11) -0.0006(11)
C25 0.0263(14) 0.0205(14) 0.0176(13) -0.0019(10) 0.0007(10) 0.0002(11)
C26 0.0216(13) 0.0176(13) 0.0148(12) 0.0018(10) -0.0016(9) 0.0002(10)
C27 0.0226(13) 0.0176(13) 0.0183(13) 0.0029(10) -0.0011(10) 0.0028(10)

loop_
_atom_type_symbol
_atom_type_description
_atom_type_scat_dispersion_real
_atom_type_scat_dispersion_imag
_atom_type_scat_source
C C 0.0033 0.0016 'International Tables Vol C Tables 4.2.6.8 and 6.1.1.4'
H H 0 0 'International Tables Vol C Tables 4.2.6.8 and 6.1.1.4'
N N 0.0061 0.0033 'International Tables Vol C Tables 4.2.6.8 and 6.1.1.4'
O O 0.0106 0.006 'International Tables Vol C Tables 4.2.6.8 and 6.1.1.4'
Yb Yb -0.385 5.5486 'International Tables Vol C Tables 4.2.6.8 and 6.1.1.4'

loop_
_geom_angle_atom_site_label_1
_geom_angle_atom_site_label_2
_geom_angle_atom_site_label_3
_geom_angle
_geom_angle_site_symmetry_1
_geom_angle_site_symmetry_3
_geom_angle_publ_flag
O6 Yb1 O4 77.22(7) . . ?
O6 Yb1 O1 142.80(7) . . ?
O4 Yb1 O1 114.41(8) . . ?
O6 Yb1 O3 141.11(7) . . ?
O4 Yb1 O3 75.06(7) . . ?
O1 Yb1 O3 74.61(7) . . ?
O6 Yb1 O5 74.46(7) . . ?
O4 Yb1 O5 139.05(7) . . ?
O1 Yb1 O5 75.20(8) . . ?
O3 Yb1 O5 142.32(7) . . ?
O6 Yb1 N4 108.45(7) . . ?
O4 Yb1 N4 144.95(7) . . ?
O1 Yb1 N4 82.52(8) . . ?
O3 Yb1 N4 80.98(7) . . ?
O5 Yb1 N4 73.21(7) . . ?
O6 Yb1 N1 85.33(8) . . ?
O4 Yb1 N1 71.73(8) . . ?
O1 Yb1 N1 67.22(8) . . ?
O3 Yb1 N1 110.74(8) . . ?
O5 Yb1 N1 77.01(8) . . ?
N4 Yb1 N1 141.95(8) . . ?
O6 Yb1 N3 77.20(8) . . ?
O4 Yb1 N3 83.07(7) . . ?
O1 Yb1 N3 137.11(7) . . ?
O3 Yb1 N3 72.88(7) . . ?
O5 Yb1 N3 117.96(8) . . ?
N4 Yb1 N3 65.46(8) . . ?
N1 Yb1 N3 152.00(8) . . ?
O6 Yb1 C5 126.32(8) . . ?
O4 Yb1 C5 106.09(8) . . ?
O1 Yb1 C5 18.83(8) . . ?
O3 Yb1 C5 87.63(8) . . ?
O5 Yb1 C5 69.72(8) . . ?
N4 Yb1 C5 97.97(8) . . ?
N1 Yb1 C5 48.85(9) . . ?
N3 Yb1 C5 155.78(8) . . ?
C5 O1 Yb1 125.6(2) . . ?
C7 O3 Yb1 134.96(18) . . ?
C9 O4 Yb1 135.92(18) . . ?
C12 O5 Yb1 134.8(2) . . ?
C14 O6 Yb1 136.6(2) . . ?
C4 N1 C1 118.3(3) . . ?
C4 N1 Yb1 127.1(2) . . ?
C1 N1 Yb1 114.3(2) . . ?
C3 N2 C2 116.2(3) . . ?
C16 N3 C27 117.5(3) . . ?
C16 N3 Yb1 123.0(2) . . ?
C27 N3 Yb1 119.09(18) . . ?
C25 N4 C26 118.0(2) . . ?
C25 N4 Yb1 121.69(19) . . ?
C26 N4 Yb1 120.13(17) . . ?
N1 C1 C2 120.3(3) . . ?
N1 C1 C5 116.1(3) . . ?
C2 C1 C5 123.6(3) . . ?
N2 C2 C1 122.3(4) . . ?
N2 C2 H2A 118.9 . . ?
C1 C2 H2A 118.9 . . ?
N2 C3 C4 122.6(4) . . ?
N2 C3 H3A 118.7 . . ?
C4 C3 H3A 118.7 . . ?
N1 C4 C3 120.3(4) . . ?
N1 C4 H4A 119.8 . . ?
C3 C4 H4A 119.8 . . ?
O2 C5 O1 127.2(3) . . ?
O2 C5 C1 118.2(3) . . ?
O1 C5 C1 114.6(3) . . ?
C7 C6 H6A 109.5 . . ?
C7 C6 H6B 109.5 . . ?
H6A C6 H6B 109.5 . . ?
C7 C6 H6C 109.5 . . ?
H6A C6 H6C 109.5 . . ?
H6B C6 H6C 109.5 . . ?
O3 C7 C8 125.0(3) . . ?
O3 C7 C6 116.7(3) . . ?
C8 C7 C6 118.3(3) . . ?
C9 C8 C7 124.0(3) . . ?
C9 C8 H8A 118 . . ?
C7 C8 H8A 118 . . ?
O4 C9 C8 124.8(3) . . ?
O4 C9 C10 115.8(3) . . ?
C8 C9 C10 119.4(3) . . ?
C9 C10 H10A 109.5 . . ?
C9 C10 H10B 109.5 . . ?
H10A C10 H10B 109.5 . . ?
C9 C10 H10C 109.5 . . ?
H10A C10 H10C 109.5 . . ?
H10B C10 H10C 109.5 . . ?
C12 C11 H11A 109.5 . . ?
C12 C11 H11B 109.5 . . ?
H11A C11 H11B 109.5 . . ?
C12 C11 H11C 109.5 . . ?
H11A C11 H11C 109.5 . . ?
H11B C11 H11C 109.5 . . ?
O5 C12 C13 124.4(3) . . ?
O5 C12 C11 116.3(3) . . ?
C13 C12 C11 119.2(3) . . ?
C12 C13 C14 124.5(3) . . ?
C12 C13 H13A 117.7 . . ?
C14 C13 H13A 117.7 . . ?
O6 C14 C13 124.2(3) . . ?
O6 C14 C15 116.4(3) . . ?
C13 C14 C15 119.4(3) . . ?
C14 C15 H15A 109.5 . . ?
C14 C15 H15B 109.5 . . ?
H15A C15 H15B 109.5 . . ?
C14 C15 H15C 109.5 . . ?
H15A C15 H15C 109.5 . . ?
H15B C15 H15C 109.5 . . ?
N3 C16 C17 123.3(3) . . ?
N3 C16 H16A 118.3 . . ?
C17 C16 H16A 118.3 . . ?
C18 C17 C16 119.1(3) . . ?
C18 C17 H17A 120.5 . . ?
C16 C17 H17A 120.5 . . ?
C17 C18 C19 119.9(3) . . ?
C17 C18 H18A 120 . . ?
C19 C18 H18A 120 . . ?
C27 C19 C18 117.0(3) . . ?
C27 C19 C20 119.1(3) . . ?
C18 C19 C20 123.8(3) . . ?
C21 C20 C19 121.7(3) . . ?
C21 C20 H20A 119.1 . . ?
C19 C20 H20A 119.1 . . ?
C20 C21 C22 120.4(3) . . ?
C20 C21 H21A 119.8 . . ?
C22 C21 H21A 119.8 . . ?
C26 C22 C23 117.3(3) . . ?
C26 C22 C21 119.7(3) . . ?
C23 C22 C21 122.9(3) . . ?
C24 C23 C22 119.2(3) . . ?
C24 C23 H23A 120.4 . . ?
C22 C23 H23A 120.4 . . ?
C23 C24 C25 119.2(3) . . ?
C23 C24 H24A 120.4 . . ?
C25 C24 H24A 120.4 . . ?
N4 C25 C24 123.3(3) . . ?
N4 C25 H25A 118.4 . . ?
C24 C25 H25A 118.4 . . ?
N4 C26 C22 122.9(2) . . ?
N4 C26 C27 117.6(2) . . ?
C22 C26 C27 119.5(3) . . ?
N3 C27 C19 123.2(3) . . ?
N3 C27 C26 117.3(3) . . ?
C19 C27 C26 119.6(3) . . ?

loop_
_geom_bond_atom_site_label_1
_geom_bond_atom_site_label_2
_geom_bond_distance
_geom_bond_site_symmetry_2
_geom_bond_publ_flag
Yb1 O6 2.252(2) . ?
Yb1 O4 2.2552(19) . ?
Yb1 O1 2.270(2) . ?
Yb1 O3 2.2923(19) . ?
Yb1 O5 2.305(2) . ?
Yb1 N4 2.478(2) . ?
Yb1 N1 2.502(2) . ?
Yb1 N3 2.505(2) . ?
Yb1 C5 3.173(3) . ?
O1 C5 1.260(4) . ?
O2 C5 1.224(4) . ?
O3 C7 1.256(3) . ?
O4 C9 1.272(3) . ?
O5 C12 1.263(4) . ?
O6 C14 1.271(3) . ?
N1 C4 1.317(4) . ?
N1 C1 1.337(4) . ?
N2 C3 1.321(6) . ?
N2 C2 1.334(5) . ?
N3 C16 1.328(4) . ?
N3 C27 1.362(4) . ?
N4 C25 1.328(3) . ?
N4 C26 1.356(4) . ?
C1 C2 1.389(5) . ?
C1 C5 1.519(5) . ?
C2 H2A 0.95 . ?
C3 C4 1.400(5) . ?
C3 H3A 0.95 . ?
C4 H4A 0.95 . ?
C6 C7 1.512(4) . ?
C6 H6A 0.98 . ?
C6 H6B 0.98 . ?
C6 H6C 0.98 . ?
C7 C8 1.405(4) . ?
C8 C9 1.385(4) . ?
C8 H8A 0.95 . ?
C9 C10 1.511(4) . ?
C10 H10A 0.98 . ?
C10 H10B 0.98 . ?
C10 H10C 0.98 . ?
C11 C12 1.508(4) . ?
C11 H11A 0.98 . ?
C11 H11B 0.98 . ?
C11 H11C 0.98 . ?
C12 C13 1.392(5) . ?
C13 C14 1.395(4) . ?
C13 H13A 0.95 . ?
C14 C15 1.502(4) . ?
C15 H15A 0.98 . ?
C15 H15B 0.98 . ?
C15 H15C 0.98 . ?
C16 C17 1.402(4) . ?
C16 H16A 0.95 . ?
C17 C18 1.360(5) . ?
C17 H17A 0.95 . ?
C18 C19 1.409(4) . ?
C18 H18A 0.95 . ?
C19 C27 1.407(4) . ?
C19 C20 1.432(4) . ?
C20 C21 1.351(4) . ?
C20 H20A 0.95 . ?
C21 C22 1.432(4) . ?
C21 H21A 0.95 . ?
C22 C26 1.409(4) . ?
C22 C23 1.414(4) . ?
C23 C24 1.371(4) . ?
C23 H23A 0.95 . ?
C24 C25 1.400(4) . ?
C24 H24A 0.95 . ?
C25 H25A 0.95 . ?
C26 C27 1.442(4) . ?
